data_7034454
loop_
_publ_author_name
'Komurasaki, Aina'
'Funasako, Yusuke'
'Mochida, Tomoyuki'

_publ_section_title
;
 Colorless organometallic ionic liquids from cationic ruthenium sandwich
 complexes: thermal properties, liquid properties, and crystal structures
 of [Ru(\h(5)-C5H5)(\h(6)-C6H5R)][X] (X = N(SO2CF3)2, N(SO2F)2, PF6).
;
_journal_issue 16
_journal_name_full 'Dalton transactions (Cambridge, England : 2003)'
_journal_page_first 7595
_journal_page_last 7605
_journal_paper_doi 10.1039/c5dt00723b
_journal_volume 44
_journal_year 2015
_chemical_formula_moiety 'C16 H21 O3 Ru, F6 P'
_chemical_formula_sum 'C16 H21 F6 O3 P Ru'
_chemical_formula_weight 507.37
_chemical_name_systematic
; 
 ? 
;
_space_group_IT_number 14
_symmetry_cell_setting monoclinic
_symmetry_space_group_name_Hall '-P 2ybc'
_symmetry_space_group_name_H-M 'P 1 21/c 1'
_atom_sites_solution_hydrogens geom
_atom_sites_solution_primary direct
_atom_sites_solution_secondary difmap
_audit_creation_method SHELXL-97
_audit_update_record
;
2014-07-12 deposited with the CCDC.
2015-03-17 downloaded from the CCDC.
;
_cell_angle_alpha 90.00
_cell_angle_beta 128.135(12)
_cell_angle_gamma 90.00
_cell_formula_units_Z 4
_cell_length_a 10.573(3)
_cell_length_b 14.685(4)
_cell_length_c 14.804(3)
_cell_measurement_reflns_used 7180
_cell_measurement_temperature 100
_cell_measurement_theta_max 27.53
_cell_measurement_theta_min 2.39
_cell_volume 1807.9(9)
_computing_cell_refinement 'APEX2 (Bruker AXS, 2006)'
_computing_data_collection 'APEX2 (Bruker AXS, 2006)'
_computing_data_reduction 'SAINT (Bruker AXS, 2004)'
_computing_molecular_graphics 'XSHEL (Bruker AXS,2002)'
_computing_publication_material 'XCIF (Bruker AXS, 2001)'
_computing_structure_refinement 'SHELXL-97 (Sheldrick, 1997)'
_computing_structure_solution 'SHELXS-97 (Sheldrick, 1997)'
_diffrn_ambient_temperature 100
_diffrn_detector_area_resol_mean 8.333
_diffrn_measured_fraction_theta_full 0.998
_diffrn_measured_fraction_theta_max 0.998
_diffrn_measurement_device_type 'Bruker APEXII CCD area detector'
_diffrn_measurement_method 'phi and omega scans'
_diffrn_radiation_monochromator 'Bruker Helios multilayer confocal mirror'
_diffrn_radiation_source 'Bruker TXS fine-focus rotating anode'
_diffrn_radiation_type MoK\a
_diffrn_radiation_wavelength 0.71073
_diffrn_reflns_av_R_equivalents 0.0204
_diffrn_reflns_av_sigmaI/netI 0.0224
_diffrn_reflns_limit_h_max 8
_diffrn_reflns_limit_h_min -12
_diffrn_reflns_limit_k_max 17
_diffrn_reflns_limit_k_min -17
_diffrn_reflns_limit_l_max 17
_diffrn_reflns_limit_l_min -10
_diffrn_reflns_number 8506
_diffrn_reflns_theta_full 25.03
_diffrn_reflns_theta_max 25.03
_diffrn_reflns_theta_min 2.23
_exptl_absorpt_coefficient_mu 1.030
_exptl_absorpt_correction_T_max 0.9194
_exptl_absorpt_correction_T_min 0.8847
_exptl_absorpt_correction_type empirical
_exptl_absorpt_process_details
;
SADABS Sheldrick 1996
;
_exptl_crystal_colour colorless
_exptl_crystal_density_diffrn 1.864
_exptl_crystal_density_method 'not measured'
_exptl_crystal_description block
_exptl_crystal_F_000 1016
_exptl_crystal_size_max 0.12
_exptl_crystal_size_mid 0.11
_exptl_crystal_size_min 0.08
_refine_diff_density_max 2.576
_refine_diff_density_min -0.891
_refine_diff_density_rms 0.133
_refine_ls_extinction_method none
_refine_ls_goodness_of_fit_ref 1.069
_refine_ls_hydrogen_treatment constr
_refine_ls_matrix_type full
_refine_ls_number_parameters 246
_refine_ls_number_reflns 3193
_refine_ls_number_restraints 18
_refine_ls_restrained_S_all 1.080
_refine_ls_R_factor_all 0.0440
_refine_ls_R_factor_gt 0.0421
_refine_ls_shift/su_max 0.002
_refine_ls_shift/su_mean 0.000
_refine_ls_structure_factor_coef Fsqd
_refine_ls_weighting_details 'calc w=1/[\s^2^(Fo^2^)+(0.0503P)^2^+11.7195P] where P=(Fo^2^+2Fc^2^)/3'
_refine_ls_weighting_scheme calc
_refine_ls_wR_factor_gt 0.1110
_refine_ls_wR_factor_ref 0.1128
_reflns_number_gt 3021
_reflns_number_total 3193
_reflns_threshold_expression >2sigma(I)
_cod_data_source_file c5dt00723b2.cif
_cod_data_source_block CpRuC8ether
_cod_depositor_comments
;
The following automatic conversions were performed:

'_symmetry_cell_setting' value 'Monoclinic' changed to 'monoclinic'
according to
/usr/data/users/saulius/crontab/automatic-downloads/rss-feeds/RSC/lib/dictionaries/cif_core.dic
dictionary named 'cif_core.dic' version 2.4.2 from 2011-04-26.

Automatic conversion script
Id: cif_fix_values 3105 2015-03-04 15:46:00Z robertas 

 Adding full bibliography for 7034449--7034455.cif.
;
_cod_original_cell_volume 1807.9(8)
_cod_original_sg_symbol_H-M 'P 21/c'
_cod_database_code 7034454

loop_
_symmetry_equiv_pos_as_xyz
'x, y, z'
'-x, y+1/2, -z+1/2'
'-x, -y, -z'
'x, -y-1/2, z-1/2'

loop_
_atom_site_label
_atom_site_type_symbol
_atom_site_fract_x
_atom_site_fract_y
_atom_site_fract_z
_atom_site_U_iso_or_equiv
_atom_site_adp_type
_atom_site_occupancy
_atom_site_symmetry_multiplicity
_atom_site_calc_flag
_atom_site_refinement_flags
Ru1 Ru 0.34741(4) 0.96460(2) 0.20324(3) 0.01250(14) Uani 1 1 d .
O1 O 0.1864(4) 0.9527(2) 0.3372(3) 0.0218(7) Uani 1 1 d .
C13 C 0.0708(6) 0.8359(3) 0.3777(4) 0.0256(11) Uani 1 1 d .
H13A H -0.0328 0.8604 0.3098 0.031 Uiso 1 1 calc R
H13B H 0.0601 0.7690 0.3796 0.031 Uiso 1 1 calc R
C14 C -0.0110(6) 0.8565(3) 0.4914(4) 0.0196(9) Uani 1 1 d .
H14A H -0.0222 0.7898 0.4937 0.023 Uiso 1 1 calc R
H14B H -0.1155 0.8812 0.4246 0.023 Uiso 1 1 calc R
O3 O 0.1718(4) 0.8546(2) 0.6961(3) 0.0200(7) Uani 1 1 d .
C1 C 0.1516(6) 0.8895(3) 0.0527(4) 0.0208(10) Uani 1 1 d .
H1 H 0.0386 0.8852 0.0254 0.025 Uiso 1 1 calc R
C2 C 0.2115(6) 0.9557(3) 0.0180(4) 0.0203(10) Uani 1 1 d .
H2 H 0.1479 1.0060 -0.0384 0.024 Uiso 1 1 calc R
C3 C 0.3753(6) 0.9347(3) 0.0725(4) 0.0206(10) Uani 1 1 d .
H3 H 0.4473 0.9677 0.0612 0.025 Uiso 1 1 calc R
C4 C 0.4160(6) 0.8562(3) 0.1405(4) 0.0238(10) Uani 1 1 d .
H4 H 0.5223 0.8244 0.1861 0.029 Uiso 1 1 calc R
C5 C 0.2784(6) 0.8275(3) 0.1286(4) 0.0228(10) Uani 1 1 d .
H5 H 0.2704 0.7722 0.1642 0.027 Uiso 1 1 calc R
C6 C 0.2492(6) 1.0651(3) 0.2580(4) 0.0188(9) Uani 1 1 d .
H6 H 0.1324 1.0810 0.2040 0.023 Uiso 1 1 calc R
C7 C 0.3576(6) 1.1100(3) 0.2475(4) 0.0210(10) Uani 1 1 d .
H7 H 0.3169 1.1577 0.1871 0.025 Uiso 1 1 calc R
C8 C 0.5169(6) 1.0769(3) 0.3083(4) 0.0210(10) Uani 1 1 d .
H8 H 0.5876 1.1015 0.2906 0.025 Uiso 1 1 calc R
C9 C 0.5639(6) 0.9984(3) 0.3769(4) 0.0220(10) Uani 1 1 d .
H9 H 0.6679 0.9682 0.4066 0.026 Uiso 1 1 calc R
C10 C 0.4549(6) 0.9520(3) 0.3868(4) 0.0212(10) Uani 1 1 d .
H10 H 0.4832 0.8906 0.4239 0.025 Uiso 1 1 calc R
C11 C 0.2986(6) 0.9878(3) 0.3307(4) 0.0177(9) Uani 1 1 d .
C12 C 0.2027(7) 0.8579(3) 0.3702(5) 0.0249(11) Uani 1 1 d .
H12A H 0.3089 0.8475 0.4455 0.030 Uiso 1 1 calc R
H12B H 0.1942 0.8184 0.3125 0.030 Uiso 1 1 calc R
C15 C 0.0341(6) 0.8988(3) 0.5997(4) 0.0216(10) Uani 1 1 d .
H15A H 0.0571 0.9644 0.6011 0.026 Uiso 1 1 calc R
H15B H -0.0565 0.8932 0.6028 0.026 Uiso 1 1 calc R
C16 C 0.2102(7) 0.8886(4) 0.8002(4) 0.0277(11) Uani 1 1 d .
H16A H 0.1222 0.8748 0.8032 0.042 Uiso 1 1 calc R
H16B H 0.2257 0.9546 0.8039 0.042 Uiso 1 1 calc R
H16C H 0.3093 0.8597 0.8655 0.042 Uiso 1 1 calc R
O2 O 0.1104(4) 0.8760(2) 0.4800(3) 0.0201(7) Uani 1 1 d .
F6 F 0.8539(4) 0.6715(2) 0.5586(3) 0.0362(8) Uani 1 1 d .
F5 F 0.5497(4) 0.7555(2) 0.5273(3) 0.0430(8) Uani 1 1 d .
F2 F 0.6891(5) 0.7905(3) 0.4626(3) 0.0542(10) Uani 1 1 d U
F4 F 0.7028(5) 0.6312(2) 0.6121(4) 0.0534(11) Uani 1 1 d U
F3 F 0.8128(5) 0.7726(2) 0.6502(3) 0.0497(9) Uani 1 1 d .
F1 F 0.5808(5) 0.6531(3) 0.4288(4) 0.0648(12) Uani 1 1 d U
P1 P 0.70107(16) 0.71152(9) 0.54122(12) 0.0277(3) Uani 1 1 d .

loop_
_atom_site_aniso_label
_atom_site_aniso_U_11
_atom_site_aniso_U_22
_atom_site_aniso_U_33
_atom_site_aniso_U_23
_atom_site_aniso_U_13
_atom_site_aniso_U_12
Ru1 0.0164(2) 0.0117(2) 0.0156(2) -0.00246(13) 0.01299(17) -0.00245(12)
O1 0.0292(18) 0.0226(17) 0.0280(18) -0.0011(14) 0.0250(16) -0.0026(14)
C13 0.037(3) 0.024(3) 0.028(3) -0.007(2) 0.026(2) -0.009(2)
C14 0.020(2) 0.022(2) 0.025(2) 0.005(2) 0.018(2) 0.0017(19)
O3 0.0244(17) 0.0194(16) 0.0207(16) 0.0002(13) 0.0163(15) 0.0057(13)
C1 0.024(2) 0.022(2) 0.021(2) -0.0125(19) 0.016(2) -0.0093(19)
C2 0.028(3) 0.020(2) 0.016(2) -0.0054(18) 0.015(2) -0.0022(19)
C3 0.028(2) 0.026(2) 0.020(2) -0.0096(19) 0.021(2) -0.008(2)
C4 0.028(3) 0.023(2) 0.027(3) -0.007(2) 0.020(2) 0.002(2)
C5 0.037(3) 0.013(2) 0.026(2) -0.0084(19) 0.023(2) -0.006(2)
C6 0.027(2) 0.017(2) 0.021(2) -0.0074(18) 0.019(2) -0.0023(19)
C7 0.033(3) 0.016(2) 0.025(2) -0.0080(19) 0.023(2) -0.0059(19)
C8 0.026(2) 0.022(2) 0.022(2) -0.0120(19) 0.018(2) -0.012(2)
C9 0.020(2) 0.028(3) 0.018(2) -0.008(2) 0.012(2) -0.005(2)
C10 0.026(2) 0.027(3) 0.015(2) -0.0040(19) 0.015(2) -0.003(2)
C11 0.024(2) 0.022(2) 0.016(2) -0.0071(18) 0.016(2) -0.0057(19)
C12 0.038(3) 0.020(2) 0.031(3) -0.003(2) 0.029(2) -0.004(2)
C15 0.028(2) 0.019(2) 0.028(3) 0.007(2) 0.023(2) 0.0074(19)
C16 0.035(3) 0.029(3) 0.024(3) -0.003(2) 0.021(2) 0.003(2)
O2 0.0245(17) 0.0241(17) 0.0215(16) -0.0037(13) 0.0192(15) -0.0061(14)
F6 0.0282(16) 0.0287(16) 0.063(2) -0.0023(15) 0.0335(17) 0.0011(13)
F5 0.0436(19) 0.044(2) 0.054(2) 0.0086(17) 0.0364(18) 0.0094(16)
F2 0.046(2) 0.075(3) 0.055(2) 0.024(2) 0.0385(19) 0.0167(19)
F4 0.053(2) 0.0277(18) 0.105(3) 0.0164(19) 0.062(2) 0.0066(16)
F3 0.079(3) 0.0322(18) 0.054(2) -0.0099(17) 0.049(2) -0.0087(18)
F1 0.046(2) 0.092(3) 0.060(3) -0.035(2) 0.034(2) -0.015(2)
P1 0.0265(7) 0.0258(7) 0.0339(7) -0.0024(6) 0.0201(6) -0.0004(5)

loop_
_atom_type_symbol
_atom_type_description
_atom_type_scat_dispersion_real
_atom_type_scat_dispersion_imag
_atom_type_scat_source
C C 0.0033 0.0016 'International Tables Vol C Tables 4.2.6.8 and 6.1.1.4'
H H 0.0000 0.0000 'International Tables Vol C Tables 4.2.6.8 and 6.1.1.4'
O O 0.0106 0.0060 'International Tables Vol C Tables 4.2.6.8 and 6.1.1.4'
F F 0.0171 0.0103 'International Tables Vol C Tables 4.2.6.8 and 6.1.1.4'
P P 0.1023 0.0942 'International Tables Vol C Tables 4.2.6.8 and 6.1.1.4'
Ru Ru -1.2594 0.8363 'International Tables Vol C Tables 4.2.6.8 and 6.1.1.4'

loop_
_geom_angle_atom_site_label_1
_geom_angle_atom_site_label_2
_geom_angle_atom_site_label_3
_geom_angle
C3 Ru1 C2 38.13(18)
C3 Ru1 C4 37.82(19)
C2 Ru1 C4 63.51(19)
C3 Ru1 C1 63.50(17)
C2 Ru1 C1 37.96(18)
C4 Ru1 C1 63.36(18)
C3 Ru1 C5 63.41(18)
C2 Ru1 C5 63.57(18)
C4 Ru1 C5 37.83(19)
C1 Ru1 C5 37.97(19)
C3 Ru1 C9 118.09(18)
C2 Ru1 C9 152.64(18)
C4 Ru1 C9 106.44(19)
C1 Ru1 C9 162.58(19)
C5 Ru1 C9 125.37(19)
C3 Ru1 C10 145.78(19)
C2 Ru1 C10 168.90(18)
C4 Ru1 C10 114.10(19)
C1 Ru1 C10 130.94(18)
C5 Ru1 C10 107.48(18)
C9 Ru1 C10 37.64(18)
C3 Ru1 C8 106.24(17)
C2 Ru1 C8 123.22(18)
C4 Ru1 C8 120.31(18)
C1 Ru1 C8 159.78(19)
C5 Ru1 C8 155.53(19)
C9 Ru1 C8 37.21(19)
C10 Ru1 C8 67.71(18)
C3 Ru1 C7 116.66(18)
C2 Ru1 C7 107.69(18)
C4 Ru1 C7 149.40(18)
C1 Ru1 C7 129.10(19)
C5 Ru1 C7 166.78(19)
C9 Ru1 C7 67.12(19)
C10 Ru1 C7 79.83(18)
C8 Ru1 C7 37.32(18)
C3 Ru1 C6 143.91(19)
C2 Ru1 C6 113.90(18)
C4 Ru1 C6 172.74(18)
C1 Ru1 C6 110.20(18)
C5 Ru1 C6 135.00(18)
C9 Ru1 C6 78.90(18)
C10 Ru1 C6 67.01(18)
C8 Ru1 C6 66.91(17)
C7 Ru1 C6 37.08(17)
C3 Ru1 C11 174.91(17)
C2 Ru1 C11 138.15(18)
C4 Ru1 C11 140.39(18)
C1 Ru1 C11 111.45(17)
C5 Ru1 C11 112.39(17)
C9 Ru1 C11 66.47(17)
C10 Ru1 C11 36.79(18)
C8 Ru1 C11 78.76(17)
C7 Ru1 C11 66.68(17)
C6 Ru1 C11 36.91(17)
C11 O1 C12 117.6(4)
O2 C13 C12 108.2(4)
O2 C13 H13A 110.1
C12 C13 H13A 110.1
O2 C13 H13B 110.1
C12 C13 H13B 110.1
H13A C13 H13B 108.4
O2 C14 C15 109.2(4)
O2 C14 H14A 109.8
C15 C14 H14A 109.8
O2 C14 H14B 109.8
C15 C14 H14B 109.8
H14A C14 H14B 108.3
C15 O3 C16 111.0(4)
C2 C1 C5 108.1(4)
C2 C1 Ru1 70.7(3)
C5 C1 Ru1 71.3(3)
C2 C1 H1 125.9
C5 C1 H1 125.9
Ru1 C1 H1 125.9
C1 C2 C3 107.8(4)
C1 C2 Ru1 71.3(3)
C3 C2 Ru1 70.9(3)
C1 C2 H2 126.1
C3 C2 H2 126.1
Ru1 C2 H2 126.1
C4 C3 C2 108.1(4)
C4 C3 Ru1 71.3(3)
C2 C3 Ru1 71.0(3)
C4 C3 H3 125.9
C2 C3 H3 125.9
Ru1 C3 H3 125.9
C3 C4 C5 108.5(4)
C3 C4 Ru1 70.9(3)
C5 C4 Ru1 71.6(3)
C3 C4 H4 125.7
C5 C4 H4 125.7
Ru1 C4 H4 125.7
C4 C5 C1 107.5(4)
C4 C5 Ru1 70.6(3)
C1 C5 Ru1 70.7(3)
C4 C5 H5 126.2
C1 C5 H5 126.2
Ru1 C5 H5 126.2
C7 C6 C11 120.8(4)
C7 C6 Ru1 71.1(3)
C11 C6 Ru1 73.2(3)
C7 C6 H6 119.2
C11 C6 H6 119.2
Ru1 C6 H6 119.2
C6 C7 C8 119.8(4)
C6 C7 Ru1 71.8(3)
C8 C7 Ru1 71.3(3)
C6 C7 H7 119.7
C8 C7 H7 119.7
Ru1 C7 H7 119.7
C9 C8 C7 119.4(4)
C9 C8 Ru1 70.7(3)
C7 C8 Ru1 71.4(3)
C9 C8 H8 119.8
C7 C8 H8 119.8
Ru1 C8 H8 119.8
C8 C9 C10 121.3(5)
C8 C9 Ru1 72.1(3)
C10 C9 Ru1 71.8(3)
C8 C9 H9 118.8
C10 C9 H9 118.8
Ru1 C9 H9 118.8
C11 C10 C9 119.2(5)
C11 C10 Ru1 73.7(3)
C9 C10 Ru1 70.6(3)
C11 C10 H10 120.1
C9 C10 H10 120.1
Ru1 C10 H10 120.1
O1 C11 C10 125.1(4)
O1 C11 C6 115.5(4)
C10 C11 C6 119.4(4)
O1 C11 Ru1 131.5(3)
C10 C11 Ru1 69.5(3)
C6 C11 Ru1 69.9(2)
O1 C12 C13 108.0(4)
O1 C12 H12A 110.1
C13 C12 H12A 110.1
O1 C12 H12B 110.1
C13 C12 H12B 110.1
H12A C12 H12B 108.4
O3 C15 C14 109.7(4)
O3 C15 H15A 109.7
C14 C15 H15A 109.7
O3 C15 H15B 109.7
C14 C15 H15B 109.7
H15A C15 H15B 108.2
O3 C16 H16A 109.5
O3 C16 H16B 109.5
H16A C16 H16B 109.5
O3 C16 H16C 109.5
H16A C16 H16C 109.5
H16B C16 H16C 109.5
C14 O2 C13 110.4(4)
F3 P1 F4 92.9(2)
F3 P1 F6 90.0(2)
F4 P1 F6 91.30(19)
F3 P1 F1 177.1(2)
F4 P1 F1 88.0(3)
F6 P1 F1 92.6(2)
F3 P1 F2 90.3(2)
F4 P1 F2 176.5(2)
F6 P1 F2 90.09(19)
F1 P1 F2 88.7(3)
F3 P1 F5 87.7(2)
F4 P1 F5 89.29(19)
F6 P1 F5 177.7(2)
F1 P1 F5 89.6(2)
F2 P1 F5 89.44(19)

loop_
_geom_bond_atom_site_label_1
_geom_bond_atom_site_label_2
_geom_bond_distance
Ru1 C3 2.175(4)
Ru1 C2 2.176(5)
Ru1 C4 2.180(5)
Ru1 C1 2.185(4)
Ru1 C5 2.193(5)
Ru1 C9 2.197(5)
Ru1 C10 2.213(5)
Ru1 C8 2.215(4)
Ru1 C7 2.217(5)
Ru1 C6 2.225(4)
Ru1 C11 2.268(4)
O1 C11 1.350(6)
O1 C12 1.449(6)
C13 O2 1.427(6)
C13 C12 1.501(7)
C13 H13A 0.9900
C13 H13B 0.9900
C14 O2 1.423(5)
C14 C15 1.497(7)
C14 H14A 0.9900
C14 H14B 0.9900
O3 C15 1.418(6)
O3 C16 1.421(6)
C1 C2 1.418(7)
C1 C5 1.424(7)
C1 H1 1.0000
C2 C3 1.421(7)
C2 H2 1.0000
C3 C4 1.411(7)
C3 H3 1.0000
C4 C5 1.418(7)
C4 H4 1.0000
C5 H5 1.0000
C6 C7 1.412(7)
C6 C11 1.423(7)
C6 H6 1.0000
C7 C8 1.418(7)
C7 H7 1.0000
C8 C9 1.408(7)
C8 H8 1.0000
C9 C10 1.423(7)
C9 H9 1.0000
C10 C11 1.415(7)
C10 H10 1.0000
C12 H12A 0.9900
C12 H12B 0.9900
C15 H15A 0.9900
C15 H15B 0.9900
C16 H16A 0.9800
C16 H16B 0.9800
C16 H16C 0.9800
F6 P1 1.584(3)
F5 P1 1.616(3)
F2 P1 1.593(4)
F4 P1 1.571(4)
F3 P1 1.565(4)
F1 P1 1.585(4)
